data_4517637
loop_
_publ_author_name
'Khatua, Sajal'
'Biswas, Protap'

_publ_section_title
;
 Flexible Luminescent MOF: Trapping of Less Stable Conformation of
 Rotational Isomers, In Situ Guest-Responsive Turn-Off and Turn-On
 Luminescence and Mechanistic Study.
;
_journal_name_full 'ACS applied materials &amp; interfaces'
_journal_paper_doi 10.1021/acsami.0c02891
_journal_year 2020
_chemical_formula_moiety 'C22 H15.95 Cu I N3 O, C1 Cl4'
_chemical_formula_sum 'C23 H15.95 Cl4 Cu I N3 O'
_chemical_formula_weight 682.57
_space_group_crystal_system monoclinic
_space_group_IT_number 15
_space_group_name_Hall '-C 2yc'
_space_group_name_H-M_alt 'C 1 2/c 1'
_atom_sites_solution_hydrogens geom
_atom_sites_solution_primary direct
_audit_creation_date 2019-03-12
_audit_creation_method
;
Olex2 1.2
(compiled 2018.05.29 svn.r3508 for OlexSys, GUI svn.r5506)
;
_cell_angle_alpha 90
_cell_angle_beta 112.100(4)
_cell_angle_gamma 90
_cell_formula_units_Z 8
_cell_length_a 24.282(3)
_cell_length_b 12.4370(14)
_cell_length_c 17.961(2)
_cell_measurement_reflns_used 9910
_cell_measurement_temperature 109(2)
_cell_measurement_theta_max 25.42
_cell_measurement_theta_min 2.42
_cell_volume 5025.6(10)
_computing_cell_refinement 'SAINT V8.38A (?, 2016)'
_computing_data_reduction 'SAINT V8.38A (?, 2016)'
_computing_molecular_graphics 'Olex2 (Dolomanov et al., 2009)'
_computing_publication_material 'Olex2 (Dolomanov et al., 2009)'
_computing_structure_refinement 'XL (Sheldrick, 2008)'
_computing_structure_solution 'ShelXS (Sheldrick, 2008)'
_diffrn_ambient_temperature 108.77
_diffrn_measured_fraction_theta_full 0.999
_diffrn_measured_fraction_theta_max 0.996
_diffrn_measurement_device_type 'Bruker APEX-II CCD'
_diffrn_measurement_method '\f and \w scans'
_diffrn_radiation_type MoK\a
_diffrn_radiation_wavelength 0.71073
_diffrn_reflns_av_R_equivalents 0.0511
_diffrn_reflns_av_unetI/netI 0.0425
_diffrn_reflns_Laue_measured_fraction_full 0.999
_diffrn_reflns_Laue_measured_fraction_max 0.996
_diffrn_reflns_limit_h_max 29
_diffrn_reflns_limit_h_min -25
_diffrn_reflns_limit_k_max 14
_diffrn_reflns_limit_k_min -15
_diffrn_reflns_limit_l_max 21
_diffrn_reflns_limit_l_min -21
_diffrn_reflns_number 21459
_diffrn_reflns_point_group_measured_fraction_full 0.999
_diffrn_reflns_point_group_measured_fraction_max 0.996
_diffrn_reflns_theta_full 25.242
_diffrn_reflns_theta_max 25.476
_diffrn_reflns_theta_min 2.041
_exptl_absorpt_coefficient_mu 2.545
_exptl_absorpt_correction_T_max 0.7452
_exptl_absorpt_correction_T_min 0.4736
_exptl_absorpt_correction_type multi-scan
_exptl_absorpt_process_details
'SADABS-2016/2 (Bruker,2016/2) was used for absorption correction. wR2(int) was 0.1103 before and 0.0724 after correction. The Ratio of minimum to maximum transmission is 0.6355. The \l/2 correction factor is Not present.'
_exptl_crystal_colour 'clear dark black'
_exptl_crystal_colour_lustre clear
_exptl_crystal_colour_modifier dark
_exptl_crystal_colour_primary black
_exptl_crystal_density_diffrn 1.804
_exptl_crystal_description block
_exptl_crystal_F_000 2664
_exptl_crystal_size_max 0.56
_exptl_crystal_size_mid 0.53
_exptl_crystal_size_min 0.45
_refine_diff_density_max 2.015
_refine_diff_density_min -2.918
_refine_diff_density_rms 0.243
_refine_ls_extinction_method none
_refine_ls_goodness_of_fit_ref 1.266
_refine_ls_hydrogen_treatment constr
_refine_ls_matrix_type full
_refine_ls_number_parameters 348
_refine_ls_number_reflns 4644
_refine_ls_number_restraints 1
_refine_ls_restrained_S_all 1.266
_refine_ls_R_factor_all 0.1089
_refine_ls_R_factor_gt 0.0983
_refine_ls_shift/su_max 0.001
_refine_ls_shift/su_mean 0.000
_refine_ls_structure_factor_coef Fsqd
_refine_ls_weighting_details 'w=1/[\s^2^(Fo^2^)+412.9888P] where P=(Fo^2^+2Fc^2^)/3'
_refine_ls_weighting_scheme calc
_refine_ls_wR_factor_gt 0.2325
_refine_ls_wR_factor_ref 0.2385
_reflns_Friedel_coverage 0.000
_reflns_number_gt 4087
_reflns_number_total 4644
_reflns_threshold_expression 'I > 2\s(I)'
_cod_data_source_file 1P.cif
_cod_data_source_block 1p
_cod_original_cell_volume 5025.5(10)
_cod_database_code 4517637
_shelx_shelxl_version_number 2016/6
_shelx_space_group_comment
;
The symmetry employed for this shelxl refinement is uniquely defined
by the following loop, which should always be used as a source of
symmetry information in preference to the above space-group names.
They are only intended as comments.
;
_shelx_estimated_absorpt_t_max 0.394
_shelx_estimated_absorpt_t_min 0.330
_olex2_refinement_description
;
1. Fixed Uiso
 At 1.2 times of:
  All C(H) groups
 At 1.5 times of:
  All C(H,H,H) groups
2. Restrained distances
 Cl2A-C23A
 1.5 with sigma of 0.02
3. Uiso/Uaniso restraints and constraints
Uanis(C23A) = Uanis(C6)
Uanis(C0AA) = Uanis(C9)
Uanis(C20A) = Uanis(C21A)
Uanis(C19B) = Uanis(C17)
Uanis(C2) = Uanis(C1)
Uanis(C22A) = Uanis(C19A)
Uanis(O1B) = Uanis(O1A)
4. Others
 Fixed Sof: Cl2A(0.4395) Cl3A(0.4395) Cl1A(0.4395) C23A(0.4395) C22A(0.47353)
 H22A(0.47353) H22B(0.47353) H22C(0.47353) H17(0.47353) O1A(0.47353)
 H18(0.47353) C20A(0.47353) C19A(0.47353) H19A(0.47353) C21A(0.47353)
 H21A(0.47353) Cl4A(0.4395) Cl2B(0.5605) Cl1B(0.5605) Cl4B(0.5605) Cl3B(0.5605)
 C0AA(0.5605) O1B(0.52647) C19B(0.52647) H19B(0.52647) C21B(0.52647)
 H21B(0.52647) C20B(0.52647) C22B(0.52647) H22D(0.52647) H22E(0.52647)
 H22F(0.52647)
5.a Aromatic/amide H refined with riding coordinates:
 C9(H9), C23B(H23B), C14(H14), C13(H13), C15(H15), C12(H12), C7(H7), C1(H1),
 C4(H4), C17(H17), C18(H18), C19A(H19A), C21A(H21A), C2(H2), C19B(H19B),
 C21B(H21B)
5.b Idealised Me refined as rotating group:
 C22A(H22A,H22B,H22C), C22B(H22D,H22E,H22F)
;
_olex2_submission_special_instructions 'No special instructions were received'

loop_
_space_group_symop_operation_xyz
'x, y, z'
'-x, y, -z+1/2'
'x+1/2, y+1/2, z'
'-x+1/2, y+1/2, -z+1/2'
'-x, -y, -z'
'x, -y, z-1/2'
'-x+1/2, -y+1/2, -z'
'x+1/2, -y+1/2, z-1/2'

loop_
_atom_site_label
_atom_site_type_symbol
_atom_site_fract_x
_atom_site_fract_y
_atom_site_fract_z
_atom_site_U_iso_or_equiv
_atom_site_adp_type
_atom_site_occupancy
_atom_site_site_symmetry_order
_atom_site_calc_flag
_atom_site_refinement_flags_posn
_atom_site_refinement_flags_adp
_atom_site_refinement_flags_occupancy
_atom_site_disorder_assembly
_atom_site_disorder_group
I001 I 0.45622(4) 1.14576(8) 0.53693(5) 0.0292(3) Uani 1 1 d . . . . .
Cu02 Cu 0.49916(7) 0.94689(13) 0.56246(9) 0.0231(4) Uani 1 1 d . . . . .
Cl2A Cl 0.4004(10) 0.4345(14) 0.2721(10) 0.103(5) Uani 0.4395 1 d D . P A 1
Cl3A Cl 0.490(2) 0.397(3) 0.413(2) 0.20(2) Uani 0.4395 1 d . . P A 1
N2 N 0.4267(5) 0.8531(9) 0.5437(6) 0.026(2) Uani 1 1 d . . . . .
N1 N 0.0657(4) 0.5520(9) 0.1725(6) 0.023(2) Uani 1 1 d . . . . .
Cl1A Cl 0.3862(10) 0.488(2) 0.4216(17) 0.166(12) Uani 0.4395 1 d . . P A 1
N4 N 0.2467(5) 0.6141(9) 0.4225(6) 0.025(2) Uani 1 1 d . . . . .
C9 C 0.2097(6) 0.4488(12) 0.4562(8) 0.030(3) Uani 1 1 d . . . . .
H9 H 0.180336 0.393910 0.440604 0.036 Uiso 1 1 calc R . . . .
C3 C 0.3363(5) 0.6969(11) 0.5120(7) 0.022(3) Uani 1 1 d . . . . .
C23B C 0.4205(6) 0.7934(12) 0.6027(8) 0.031(3) Uani 1 1 d . . . . .
H23B H 0.448088 0.804120 0.656074 0.038 Uiso 1 1 calc R . . . .
C14 C 0.1120(6) 0.6172(11) 0.1928(8) 0.028(3) Uani 1 1 d . . . . .
H14 H 0.113981 0.668239 0.154489 0.034 Uiso 1 1 calc R . . . .
C10 C 0.2063(6) 0.5349(11) 0.4058(7) 0.024(3) Uani 1 1 d . . . . .
C23A C 0.4279(13) 0.472(2) 0.3548(13) 0.026(3) Uani 0.4395 1 d D . P A 1
C13 C 0.0642(6) 0.4827(14) 0.2282(8) 0.036(4) Uani 1 1 d . . . . .
H13 H 0.030980 0.435869 0.214375 0.044 Uiso 1 1 calc R . . . .
C15 C 0.1586(5) 0.6143(10) 0.2689(7) 0.023(3) Uani 1 1 d . . . . .
H15 H 0.191151 0.662462 0.281141 0.028 Uiso 1 1 calc R . . . .
C6 C 0.2915(6) 0.6111(11) 0.4944(8) 0.026(3) Uani 1 1 d . . . . .
C11 C 0.1566(5) 0.5409(11) 0.3255(7) 0.024(3) Uani 1 1 d . . . . .
C8 C 0.2578(6) 0.4440(11) 0.5313(7) 0.028(3) Uani 1 1 d . . . . .
C12 C 0.1072(6) 0.4738(14) 0.3042(8) 0.033(3) Uani 1 1 d . . . . .
H12 H 0.103277 0.422928 0.341331 0.040 Uiso 1 1 calc R . . . .
C7 C 0.2986(6) 0.5277(11) 0.5497(7) 0.025(3) Uani 1 1 d . . . . .
H7 H 0.331348 0.528391 0.599758 0.031 Uiso 1 1 calc R . . . .
C1 C 0.3860(6) 0.8361(15) 0.4703(8) 0.042(3) Uani 1 1 d . . . . .
H1 H 0.388336 0.877686 0.427190 0.050 Uiso 1 1 calc R . . . .
C16 C 0.2643(7) 0.3549(12) 0.5887(8) 0.036(3) Uani 1 1 d . . . . .
C22A C 0.2589(17) 0.078(3) 0.786(3) 0.039(7) Uani 0.4735 1 d . . P B 1
H22A H 0.234176 0.043641 0.734879 0.059 Uiso 0.4735 1 calc GR . P B 1
H22B H 0.234821 0.129613 0.801498 0.059 Uiso 0.4735 1 calc GR . P B 1
H22C H 0.274630 0.023286 0.827376 0.059 Uiso 0.4735 1 calc GR . P B 1
C4 C 0.3769(6) 0.7185(12) 0.5902(8) 0.033(3) Uani 1 1 d . . . . .
H4 H 0.374006 0.680713 0.634508 0.039 Uiso 1 1 calc R . . . .
C17 C 0.2164(7) 0.2935(13) 0.5884(9) 0.036(3) Uani 1 1 d . . . . .
H17 H 0.177655 0.296096 0.547760 0.044 Uiso 0.4735 1 calc R . P C 1
O1A O 0.3062(12) 0.132(3) 0.7752(18) 0.040(5) Uani 0.4735 1 d . . P B 1
C18 C 0.3206(10) 0.3311(14) 0.6496(10) 0.060(6) Uani 1 1 d . . . . .
H18 H 0.351255 0.378666 0.649582 0.072 Uiso 0.4735 1 calc R . P D 1
C20A C 0.290(2) 0.204(4) 0.712(3) 0.029(9) Uani 0.4735 1 d . . P B 1
C19A C 0.2333(18) 0.227(4) 0.657(3) 0.039(7) Uani 0.4735 1 d . . P B 1
H19A H 0.201525 0.193254 0.666440 0.047 Uiso 0.4735 1 calc R . P B 1
C21A C 0.3395(19) 0.255(4) 0.707(2) 0.029(9) Uani 0.4735 1 d . . P B 1
H21A H 0.379818 0.239629 0.739215 0.035 Uiso 0.4735 1 calc R . P B 1
C2 C 0.3412(7) 0.7628(15) 0.4533(9) 0.042(3) Uani 1 1 d . . . . .
H2 H 0.312859 0.757062 0.399913 0.050 Uiso 1 1 calc R . . . .
Cl4A Cl 0.4682(10) 0.6220(16) 0.3759(12) 0.113(7) Uani 0.4395 1 d . . P A 1
Cl2B Cl 0.4700(7) 0.3682(10) 0.4235(8) 0.069(4) Uani 0.5605 1 d . . P E 2
Cl1B Cl 0.5470(4) 0.5342(8) 0.4021(6) 0.066(2) Uani 0.5605 1 d . . P E 2
Cl4B Cl 0.4260(6) 0.5801(9) 0.3747(8) 0.086(3) Uani 0.5605 1 d . . P E 2
Cl3B Cl 0.4535(7) 0.4451(13) 0.2619(7) 0.108(5) Uani 0.5605 1 d . . P E 2
C0AA C 0.4706(11) 0.481(2) 0.3627(14) 0.030(3) Uani 0.5605 1 d . . P E 2
O1B O 0.2736(12) 0.114(2) 0.7603(17) 0.040(5) Uani 0.5265 1 d . . P B 2
C19B C 0.2112(16) 0.207(3) 0.636(2) 0.036(3) Uani 0.5265 1 d . . P B 2
H19B H 0.176189 0.165349 0.625405 0.044 Uiso 0.5265 1 calc R . P B 2
C21B C 0.314(2) 0.252(5) 0.712(2) 0.038(14) Uani 0.5265 1 d . . P B 2
H21B H 0.346598 0.244187 0.761729 0.046 Uiso 0.5265 1 calc R . P B 2
C20B C 0.264(2) 0.191(3) 0.700(3) 0.034(10) Uani 0.5265 1 d . . P B 2
C22B C 0.2249(19) 0.041(3) 0.748(2) 0.057(10) Uani 0.5265 1 d . . P B 2
H22D H 0.210753 0.013126 0.693118 0.086 Uiso 0.5265 1 calc GR . P B 2
H22E H 0.192420 0.079482 0.756598 0.086 Uiso 0.5265 1 calc GR . P B 2
H22F H 0.238251 -0.018490 0.786309 0.086 Uiso 0.5265 1 calc GR . P B 2

loop_
_atom_site_aniso_label
_atom_site_aniso_U_11
_atom_site_aniso_U_22
_atom_site_aniso_U_33
_atom_site_aniso_U_23
_atom_site_aniso_U_13
_atom_site_aniso_U_12
I001 0.0328(5) 0.0289(5) 0.0287(5) -0.0030(4) 0.0150(4) 0.0004(4)
Cu02 0.0209(8) 0.0281(8) 0.0171(8) -0.0002(6) 0.0036(6) -0.0045(7)
Cl2A 0.133(15) 0.085(11) 0.084(11) 0.008(9) 0.032(11) -0.014(11)
Cl3A 0.30(5) 0.20(3) 0.125(19) 0.11(2) 0.12(3) 0.18(3)
N2 0.028(6) 0.023(5) 0.026(6) -0.001(5) 0.011(5) 0.006(5)
N1 0.015(5) 0.037(6) 0.012(5) 0.000(5) 0.000(4) -0.003(5)
Cl1A 0.129(17) 0.17(2) 0.24(3) -0.13(2) 0.120(19) -0.061(16)
N4 0.023(6) 0.036(6) 0.019(5) 0.000(5) 0.009(5) 0.000(5)
C9 0.028(6) 0.041(7) 0.014(5) -0.001(5) -0.001(5) 0.009(6)
C3 0.018(6) 0.029(7) 0.017(6) -0.002(5) 0.003(5) 0.005(5)
C23B 0.031(7) 0.034(8) 0.022(7) -0.003(6) 0.002(6) -0.003(6)
C14 0.030(7) 0.025(7) 0.018(6) 0.006(5) -0.002(5) -0.003(6)
C10 0.019(6) 0.036(7) 0.018(6) -0.009(5) 0.007(5) 0.002(6)
C23A 0.022(6) 0.026(6) 0.024(6) 0.007(5) 0.002(5) 0.008(5)
C13 0.020(7) 0.061(10) 0.025(7) 0.018(7) 0.005(6) -0.003(7)
C15 0.016(6) 0.024(6) 0.022(6) 0.007(5) -0.001(5) 0.003(5)
C6 0.022(6) 0.026(6) 0.024(6) 0.007(5) 0.002(5) 0.008(5)
C11 0.016(6) 0.039(8) 0.016(6) 0.004(5) 0.005(5) 0.008(6)
C8 0.036(8) 0.032(7) 0.011(6) -0.003(5) 0.003(5) 0.009(6)
C12 0.019(7) 0.062(10) 0.021(7) 0.009(7) 0.010(6) -0.003(7)
C7 0.033(7) 0.030(7) 0.014(6) 0.000(5) 0.008(5) 0.007(6)
C1 0.030(5) 0.068(8) 0.021(5) 0.001(5) 0.001(4) -0.024(6)
C16 0.054(9) 0.025(7) 0.020(7) -0.010(6) 0.006(6) 0.010(7)
C22A 0.034(16) 0.044(16) 0.043(17) 0.021(14) 0.019(14) 0.018(13)
C4 0.036(8) 0.030(8) 0.026(7) 0.010(6) 0.005(6) -0.001(6)
C17 0.045(8) 0.046(8) 0.025(7) 0.013(6) 0.021(6) 0.020(7)
O1A 0.054(15) 0.045(11) 0.037(11) 0.013(8) 0.036(15) 0.015(14)
C18 0.083(14) 0.030(9) 0.032(9) 0.001(7) -0.017(9) -0.007(9)
C20A 0.04(2) 0.022(13) 0.021(13) 0.009(10) 0.000(14) 0.009(17)
C19A 0.034(16) 0.044(16) 0.043(17) 0.021(14) 0.019(14) 0.018(13)
C21A 0.04(2) 0.022(13) 0.021(13) 0.009(10) 0.000(14) 0.009(17)
C2 0.030(5) 0.068(8) 0.021(5) 0.001(5) 0.001(4) -0.024(6)
Cl4A 0.138(16) 0.109(14) 0.123(14) 0.067(12) 0.083(14) 0.053(13)
Cl2B 0.091(8) 0.044(5) 0.057(7) -0.005(5) 0.012(6) 0.005(5)
Cl1B 0.061(5) 0.056(5) 0.075(6) -0.014(5) 0.018(5) 0.001(4)
Cl4B 0.074(7) 0.062(6) 0.100(9) -0.002(6) 0.009(7) 0.025(6)
Cl3B 0.118(11) 0.121(11) 0.057(7) -0.015(7) 0.002(7) -0.007(9)
C0AA 0.028(6) 0.041(7) 0.014(5) -0.001(5) -0.001(5) 0.009(6)
O1B 0.054(15) 0.045(11) 0.037(11) 0.013(8) 0.036(15) 0.015(14)
C19B 0.045(8) 0.046(8) 0.025(7) 0.013(6) 0.021(6) 0.020(7)
C21B 0.05(4) 0.033(18) 0.025(18) -0.012(15) 0.00(2) 0.01(2)
C20B 0.05(2) 0.026(18) 0.04(2) -0.017(15) 0.03(2) -0.001(19)
C22B 0.07(3) 0.06(2) 0.06(2) 0.03(2) 0.04(2) 0.01(2)

loop_
_atom_type_symbol
_atom_type_description
_atom_type_scat_dispersion_real
_atom_type_scat_dispersion_imag
_atom_type_scat_source
C C 0.0033 0.0016 'International Tables Vol C Tables 4.2.6.8 and 6.1.1.4'
H H 0.0000 0.0000 'International Tables Vol C Tables 4.2.6.8 and 6.1.1.4'
Cl Cl 0.1484 0.1585 'International Tables Vol C Tables 4.2.6.8 and 6.1.1.4'
Cu Cu 0.3201 1.2651 'International Tables Vol C Tables 4.2.6.8 and 6.1.1.4'
I I -0.4742 1.8119 'International Tables Vol C Tables 4.2.6.8 and 6.1.1.4'
N N 0.0061 0.0033 'International Tables Vol C Tables 4.2.6.8 and 6.1.1.4'
O O 0.0106 0.0060 'International Tables Vol C Tables 4.2.6.8 and 6.1.1.4'

loop_
_geom_angle_atom_site_label_1
_geom_angle_atom_site_label_2
_geom_angle_atom_site_label_3
_geom_angle
_geom_angle_site_symmetry_1
_geom_angle_site_symmetry_3
_geom_angle_publ_flag
Cu02 I001 Cu02 58.83(6) . 5_676 ?
I001 Cu02 I001 121.17(6) . 5_676 ?
Cu02 Cu02 I001 60.27(6) 5_676 5_676 ?
Cu02 Cu02 I001 60.90(7) 5_676 . ?
N2 Cu02 I001 100.7(3) . 5_676 ?
N2 Cu02 I001 104.3(3) . . ?
N2 Cu02 Cu02 116.1(3) . 5_676 ?
N1 Cu02 I001 106.2(3) 8_566 5_676 ?
N1 Cu02 I001 106.2(3) 8_566 . ?
N1 Cu02 Cu02 124.6(3) 8_566 5_676 ?
N1 Cu02 N2 119.3(4) 8_566 . ?
C23B N2 Cu02 122.1(9) . . ?
C1 N2 Cu02 121.9(10) . . ?
C1 N2 C23B 115.4(12) . . ?
C14 N1 Cu02 123.2(9) . 8_465 ?
C14 N1 C13 116.8(11) . . ?
C13 N1 Cu02 120.0(9) . 8_465 ?
C6 N4 C10 117.0(12) . . ?
C10 C9 H9 120.6 . . ?
C10 C9 C8 118.7(14) . . ?
C8 C9 H9 120.6 . . ?
C4 C3 C6 122.6(12) . . ?
C2 C3 C6 122.5(12) . . ?
C2 C3 C4 114.9(13) . . ?
N2 C23B H23B 118.1 . . ?
N2 C23B C4 123.8(13) . . ?
C4 C23B H23B 118.1 . . ?
N1 C14 H14 118.7 . . ?
N1 C14 C15 122.7(12) . . ?
C15 C14 H14 118.7 . . ?
N4 C10 C9 124.3(12) . . ?
N4 C10 C11 115.8(12) . . ?
C9 C10 C11 119.8(12) . . ?
Cl2A C23A Cl3A 113(2) . . ?
Cl2A C23A Cl1A 123(2) . . ?
Cl2A C23A Cl4A 118.5(19) . . ?
Cl3A C23A Cl1A 103.5(19) . . ?
Cl3A C23A Cl4A 97(2) . . ?
Cl1A C23A Cl4A 97.1(14) . . ?
N1 C13 H13 117.5 . . ?
N1 C13 C12 124.9(14) . . ?
C12 C13 H13 117.5 . . ?
C14 C15 H15 120.2 . . ?
C11 C15 C14 119.6(12) . . ?
C11 C15 H15 120.2 . . ?
N4 C6 C3 117.0(11) . . ?
N4 C6 C7 122.9(13) . . ?
C7 C6 C3 120.0(12) . . ?
C15 C11 C10 120.3(12) . . ?
C15 C11 C12 117.4(12) . . ?
C12 C11 C10 122.3(12) . . ?
C9 C8 C16 121.9(14) . . ?
C7 C8 C9 117.0(13) . . ?
C7 C8 C16 121.1(12) . . ?
C13 C12 C11 118.5(13) . . ?
C13 C12 H12 120.7 . . ?
C11 C12 H12 120.7 . . ?
C6 C7 H7 120.0 . . ?
C8 C7 C6 120.0(12) . . ?
C8 C7 H7 120.0 . . ?
N2 C1 H1 118.0 . . ?
N2 C1 C2 124.0(14) . . ?
C2 C1 H1 118.0 . . ?
C17 C16 C8 122.6(13) . . ?
C17 C16 C18 116.7(15) . . ?
C18 C16 C8 120.7(15) . . ?
H22A C22A H22B 109.5 . . ?
H22A C22A H22C 109.5 . . ?
H22B C22A H22C 109.5 . . ?
O1A C22A H22A 109.5 . . ?
O1A C22A H22B 109.5 . . ?
O1A C22A H22C 109.5 . . ?
C3 C4 H4 119.8 . . ?
C23B C4 C3 120.3(13) . . ?
C23B C4 H4 119.8 . . ?
C16 C17 H17 124.7 . . ?
C16 C17 C19A 111(2) . . ?
C16 C17 C19B 133(2) . . ?
C19A C17 H17 124.7 . . ?
C20A O1A C22A 115(3) . . ?
C16 C18 H18 113.3 . . ?
C16 C18 C21B 111(2) . . ?
C21A C18 C16 133(3) . . ?
C21A C18 H18 113.3 . . ?
O1A C20A C19A 128(5) . . ?
O1A C20A C21A 111(4) . . ?
C19A C20A C21A 120(4) . . ?
C17 C19A H19A 115.5 . . ?
C20A C19A C17 129(4) . . ?
C20A C19A H19A 115.5 . . ?
C18 C21A C20A 108(4) . . ?
C18 C21A H21A 125.8 . . ?
C20A C21A H21A 125.8 . . ?
C3 C2 H2 119.4 . . ?
C1 C2 C3 121.3(13) . . ?
C1 C2 H2 119.4 . . ?
C0AA Cl3B Cl3B 107.7(12) . 2_655 ?
Cl2B C0AA Cl1B 106.6(13) . . ?
Cl4B C0AA Cl2B 109.9(16) . . ?
Cl4B C0AA Cl1B 106.9(15) . . ?
Cl4B C0AA Cl3B 113.5(15) . . ?
Cl3B C0AA Cl2B 112.1(16) . . ?
Cl3B C0AA Cl1B 107.5(15) . . ?
C20B O1B C22B 115(3) . . ?
C17 C19B H19B 124.8 . . ?
C20B C19B C17 110(3) . . ?
C20B C19B H19B 124.8 . . ?
C18 C21B H21B 117.7 . . ?
C20B C21B C18 125(3) . . ?
C20B C21B H21B 117.7 . . ?
C19B C20B O1B 125(4) . . ?
C21B C20B O1B 112(4) . . ?
C21B C20B C19B 123(4) . . ?
O1B C22B H22D 109.5 . . ?
O1B C22B H22E 109.5 . . ?
O1B C22B H22F 109.5 . . ?
H22D C22B H22E 109.5 . . ?
H22D C22B H22F 109.5 . . ?
H22E C22B H22F 109.5 . . ?

loop_
_geom_bond_atom_site_label_1
_geom_bond_atom_site_label_2
_geom_bond_distance
_geom_bond_site_symmetry_2
_geom_bond_publ_flag
I001 Cu02 2.6561(19) . ?
I001 Cu02 2.6728(18) 5_676 ?
Cu02 Cu02 2.617(3) 5_676 ?
Cu02 N2 2.031(11) . ?
Cu02 N1 2.029(10) 8_566 ?
Cl2A C23A 1.457(18) . ?
Cl3A C23A 1.75(4) . ?
N2 C23B 1.349(18) . ?
N2 C1 1.333(17) . ?
N1 C14 1.322(17) . ?
N1 C13 1.330(17) . ?
Cl1A C23A 1.85(3) . ?
N4 C10 1.342(17) . ?
N4 C6 1.340(16) . ?
C9 H9 0.9500 . ?
C9 C10 1.38(2) . ?
C9 C8 1.415(18) . ?
C3 C6 1.471(19) . ?
C3 C4 1.404(18) . ?
C3 C2 1.38(2) . ?
C23B H23B 0.9500 . ?
C23B C4 1.36(2) . ?
C14 H14 0.9500 . ?
C14 C15 1.408(17) . ?
C10 C11 1.495(17) . ?
C23A Cl4A 2.07(4) . ?
C13 H13 0.9500 . ?
C13 C12 1.376(19) . ?
C15 H15 0.9500 . ?
C15 C11 1.380(18) . ?
C6 C7 1.402(18) . ?
C11 C12 1.391(19) . ?
C8 C7 1.39(2) . ?
C8 C16 1.48(2) . ?
C12 H12 0.9500 . ?
C7 H7 0.9500 . ?
C1 H1 0.9500 . ?
C1 C2 1.36(2) . ?
C16 C17 1.39(2) . ?
C16 C18 1.42(2) . ?
C22A H22A 0.9800 . ?
C22A H22B 0.9800 . ?
C22A H22C 0.9800 . ?
C22A O1A 1.40(5) . ?
C4 H4 0.9500 . ?
C17 H17 0.9500 . ?
C17 C19A 1.41(5) . ?
C17 C19B 1.41(4) . ?
O1A C20A 1.38(6) . ?
C18 H18 0.9500 . ?
C18 C21A 1.35(5) . ?
C18 C21B 1.55(6) . ?
C20A C19A 1.39(5) . ?
C20A C21A 1.39(7) . ?
C19A H19A 0.9500 . ?
C21A H21A 0.9500 . ?
C2 H2 0.9500 . ?
Cl2B C0AA 1.78(3) . ?
Cl1B C0AA 1.84(3) . ?
Cl4B C0AA 1.70(3) . ?
Cl3B Cl3B 2.45(4) 2_655 ?
Cl3B C0AA 1.76(3) . ?
O1B C20B 1.39(5) . ?
O1B C22B 1.44(5) . ?
C19B H19B 0.9500 . ?
C19B C20B 1.38(6) . ?
C21B H21B 0.9500 . ?
C21B C20B 1.37(5) . ?
C22B H22D 0.9800 . ?
C22B H22E 0.9800 . ?
C22B H22F 0.9800 . ?
